data_8101928
loop_
_publ_author_name
'Han, X.-Q.'
'Yue, G.-R.'

_publ_section_title
;
Crystal structure of bis[N-cyclopropyl-5-nitrosalicyl-aldiminato]copper
(II), Cu[(C~3~H~5~NCH)(O)C~6~H~3~(NO~2~)]~2~
;
_journal_issue 1
_journal_name_full 'Zeitschrift f\"ur Kristallographie - New Crystal Structures'
_journal_page_first 73
_journal_page_last 74
_journal_volume 221
_journal_year 2006
_chemical_formula_structural Cu[(C3H5NCH)(O)C6H3(NO2)]2
_chemical_formula_sum 'C20 H18 Cu N4 O6'
_chemical_formula_weight 473.92
_chemical_name_common
;?  
bis[2-(cyclopropyliminomethyl)-4-nitrophenolato]copper(II)
;
_chemical_name_systematic
; 
bis[N-cyclopropyl-5-nitrosalicylaldiminato]copper(II) 
;
_space_group_IT_number 14
_symmetry_cell_setting monoclinic
_symmetry_space_group_name_Hall '-P 2ybc'
_symmetry_space_group_name_H-M 'P 1 21/c 1'
_atom_sites_solution_hydrogens geom
_atom_sites_solution_primary direct
_atom_sites_solution_secondary difmap
_audit_creation_method SHELXL-97
_cell_angle_alpha 90.00
_cell_angle_beta 113.223(1)
_cell_angle_gamma 90.00
_cell_formula_units_Z 4
_cell_length_a 11.365(1)
_cell_length_b 16.863(2)
_cell_length_c 11.257(1)
_cell_measurement_reflns_used 3817
_cell_measurement_temperature 298(2)
_cell_measurement_theta_max 23.6
_cell_measurement_theta_min 2.2
_cell_volume 1982.6(3)
_computing_cell_refinement 'Siemens XSCANS'
_computing_data_collection 'Siemens XSCANS'
_computing_data_reduction 'Siemens SHELXTL'
_computing_molecular_graphics 'Siemens SHELXTL'
_computing_publication_material 'Siemens SHELXTL'
_computing_structure_refinement 'SHELXL-97 (Sheldrick, 1997)'
_computing_structure_solution 'SHELXS-97 (Sheldrick, 1997)'
_diffrn_ambient_temperature 298(2)
_diffrn_detector_area_resol_mean 0
_diffrn_measured_fraction_theta_full 0.994
_diffrn_measured_fraction_theta_max 0.994
_diffrn_measurement_device_type 'Siemens P4'
_diffrn_measurement_method omega
_diffrn_radiation_monochromator graphite
_diffrn_radiation_source 'fine-focus sealed tube'
_diffrn_radiation_type MoK\a
_diffrn_radiation_wavelength 0.71073
_diffrn_reflns_av_R_equivalents 0.0362
_diffrn_reflns_av_sigmaI/netI 0.0385
_diffrn_reflns_limit_h_max 14
_diffrn_reflns_limit_h_min -14
_diffrn_reflns_limit_k_max 21
_diffrn_reflns_limit_k_min -21
_diffrn_reflns_limit_l_max 14
_diffrn_reflns_limit_l_min -14
_diffrn_reflns_number 16810
_diffrn_reflns_theta_full 27.50
_diffrn_reflns_theta_max 27.50
_diffrn_reflns_theta_min 1.95
_diffrn_standards_decay_% 0
_diffrn_standards_interval_count 0
_diffrn_standards_interval_time 0
_diffrn_standards_number 0
_exptl_absorpt_coefficient_mu 1.149
_exptl_absorpt_correction_T_max 0.8840
_exptl_absorpt_correction_T_min 0.7100
_exptl_absorpt_correction_type empirical
_exptl_crystal_colour blue
_exptl_crystal_density_diffrn 1.588
_exptl_crystal_density_method 'not measured'
_exptl_crystal_description block
_exptl_crystal_F_000 972
_exptl_crystal_size_max 0.32
_exptl_crystal_size_mid 0.13
_exptl_crystal_size_min 0.11
_refine_diff_density_max 0.258
_refine_diff_density_min -0.264
_refine_diff_density_rms 0.048
_refine_ls_extinction_method none
_refine_ls_goodness_of_fit_ref 1.050
_refine_ls_hydrogen_treatment mixed
_refine_ls_matrix_type full
_refine_ls_number_parameters 280
_refine_ls_number_reflns 4524
_refine_ls_number_restraints 0
_refine_ls_restrained_S_all 1.050
_refine_ls_R_factor_all 0.0501
_refine_ls_R_factor_gt 0.0346
_refine_ls_shift/su_max 0.001
_refine_ls_shift/su_mean 0.000
_refine_ls_structure_factor_coef Fsqd
_refine_ls_weighting_details 'calc w=1/[\s^2^(Fo^2^)+(0.0362P)^2^+0.1091P] where P=(Fo^2^+2Fc^2^)/3'
_refine_ls_weighting_scheme calc
_refine_ls_wR_factor_gt 0.0772
_refine_ls_wR_factor_ref 0.0826
_reflns_number_gt 3463
_reflns_number_total 4524
_reflns_threshold_expression >2sigma(I)
_cod_data_source_file 1267-1723.cff
_cod_data_source_block a
_cod_depositor_comments
;
The following automatic conversions were performed:
'_symmetry_cell_setting' value 'Monoclinic' changed to 'monoclinic'
according to '/home/saulius/struct/CIF-dictionaries/cif_core.dic'
dictionary named 'cif_core.dic' version 2.4.1 from 2010-06-29.

Automatic conversion script
Id: cif_fix_enum 1555 2011-01-17 13:19:09Z saulius 
;
_cod_original_sg_symbol_H-M P12(1)/c1
_cod_database_code 8101928

loop_
_symmetry_equiv_pos_as_xyz
'x, y, z'
'-x, y+1/2, -z+1/2'
'-x, -y, -z'
'x, -y-1/2, z-1/2'

loop_
_atom_site_label
_atom_site_type_symbol
_atom_site_fract_x
_atom_site_fract_y
_atom_site_fract_z
_atom_site_U_iso_or_equiv
_atom_site_adp_type
_atom_site_occupancy
_atom_site_symmetry_multiplicity
_atom_site_Wyckoff_symbol
_atom_site_calc_flag
_atom_site_refinement_flags
_atom_site_disorder_assembly
_atom_site_disorder_group
Cu1 Cu 0.30027(2) 0.933789(15) 0.68613(2) 0.03686(9) Uani 1 4 e d . . .
O1 O 0.33182(13) 0.94020(9) 0.86498(13) 0.0450(4) Uani 1 4 e d . . .
O2 O 0.71154(18) 0.78310(11) 1.36556(16) 0.0725(5) Uani 1 4 e d . . .
O3 O 0.83123(18) 0.78332(11) 1.25651(17) 0.0712(5) Uani 1 4 e d . . .
O4 O 0.24252(14) 1.02646(9) 0.58199(13) 0.0485(4) Uani 1 4 e d . . .
O5 O -0.10469(16) 1.09429(12) 0.00698(16) 0.0718(5) Uani 1 4 e d . . .
O6 O -0.14910(16) 0.97095(12) 0.01465(15) 0.0656(5) Uani 1 4 e d . . .
N1 N 0.47757(15) 0.89719(10) 0.71009(15) 0.0384(4) Uani 1 4 e d . . .
N2 N 0.7314(2) 0.80091(11) 1.26974(18) 0.0532(5) Uani 1 4 e d . . .
N3 N 0.15412(15) 0.86285(10) 0.58088(15) 0.0404(4) Uani 1 4 e d . . .
N4 N -0.09339(18) 1.03186(15) 0.06519(18) 0.0525(5) Uani 1 4 e d . . .
C1 C 0.54410(18) 0.88470(11) 0.94397(18) 0.0352(4) Uani 1 4 e d . . .
C2 C 0.43140(19) 0.91107(12) 0.95847(19) 0.0373(5) Uani 1 4 e d . . .
C3 C 0.4283(2) 0.90463(14) 1.0823(2) 0.0462(5) Uani 1 4 e d . . .
H3 H 0.3582 0.9246 1.0956 0.055 Uiso 1 4 e calc R . .
C4 C 0.5255(2) 0.86983(14) 1.1830(2) 0.0487(6) Uani 1 4 e d . . .
H4 H 0.5196 0.8643 1.2627 0.058 Uiso 1 4 e calc R . .
C5 C 0.6327(2) 0.84285(12) 1.16617(18) 0.0407(5) Uani 1 4 e d . . .
C6 C 0.64405(19) 0.85189(12) 1.05023(19) 0.0393(5) Uani 1 4 e d . . .
H6 H 0.7189 0.8361 1.0421 0.047 Uiso 1 4 e calc R . .
C7 C 0.56257(19) 0.88462(12) 0.82462(19) 0.0379(5) Uani 1 4 e d . . .
H7 H 0.6452 0.8743 0.8309 0.045 Uiso 1 4 e calc R . .
C8 C 0.5188(2) 0.88624(15) 0.6050(2) 0.0516(6) Uani 1 4 e d . . .
H8 H 0.6110 0.8921 0.6280 0.062 Uiso 1 4 e calc R . .
C9 C 0.4543(3) 0.82590(15) 0.5055(2) 0.0652(7) Uani 1 4 e d . . .
H9A H 0.5066 0.7952 0.4719 0.078 Uiso 1 4 e calc R . .
H9B H 0.3832 0.7971 0.5121 0.078 Uiso 1 4 e calc R . .
C10 C 0.4357(3) 0.91015(15) 0.4721(2) 0.0645(7) Uani 1 4 e d . . .
H10A H 0.3532 0.9334 0.4581 0.077 Uiso 1 4 e calc R . .
H10B H 0.4766 0.9315 0.4179 0.077 Uiso 1 4 e calc R . .
C11 C 0.07924(19) 0.95951(13) 0.40386(19) 0.0395(5) Uani 1 4 e d . . .
C12 C 0.15951(18) 1.02526(12) 0.46156(19) 0.0392(5) Uani 1 4 e d . . .
C13 C 0.1491(2) 1.09291(13) 0.3845(2) 0.0462(5) Uani 1 4 e d . . .
H13 H 0.1983 1.1374 0.4215 0.055 Uiso 1 4 e calc R . .
C14 C 0.0685(2) 1.09487(14) 0.2570(2) 0.0469(5) Uani 1 4 e d . . .
H14 H 0.0650 1.1396 0.2073 0.056 Uiso 1 4 e calc R . .
C15 C -0.00803(19) 1.02977(14) 0.20213(19) 0.0424(5) Uani 1 4 e d . . .
C16 C -0.00483(19) 0.96364(13) 0.27333(19) 0.0433(5) Uani 1 4 e d . . .
H16 H -0.0586 0.9211 0.2352 0.052 Uiso 1 4 e calc R . .
C17 C 0.07587(19) 0.88579(13) 0.46856(19) 0.0426(5) Uani 1 4 e d . . .
H17 H 0.0095 0.8511 0.4237 0.051 Uiso 1 4 e calc R . .
C18 C 0.1326(2) 0.78538(13) 0.6221(2) 0.0531(6) Uani 1 4 e d . . .
H18 H 0.0615 0.7553 0.5593 0.064 Uiso 1 4 e calc R . .
C19 C 0.2442(3) 0.73777(14) 0.7064(2) 0.0582(6) Uani 1 4 e d . . .
H19A H 0.2412 0.6809 0.6927 0.070 Uiso 1 4 e calc R . .
H19B H 0.3286 0.7613 0.7323 0.070 Uiso 1 4 e calc R . .
C20 C 0.1561(2) 0.77215(16) 0.7602(2) 0.0622(7) Uani 1 4 e d . . .
H20A H 0.1866 0.8167 0.8190 0.075 Uiso 1 4 e calc R . .
H20B H 0.0992 0.7363 0.7794 0.075 Uiso 1 4 e calc R . .

loop_
_atom_site_aniso_label
_atom_site_aniso_U_11
_atom_site_aniso_U_22
_atom_site_aniso_U_33
_atom_site_aniso_U_23
_atom_site_aniso_U_13
_atom_site_aniso_U_12
Cu1 0.03205(15) 0.04342(16) 0.02875(14) -0.00012(10) 0.00519(10) 0.00205(11)
O1 0.0363(8) 0.0608(10) 0.0338(8) -0.0014(7) 0.0093(6) 0.0089(7)
O2 0.0961(14) 0.0639(12) 0.0412(9) 0.0139(9) 0.0097(9) -0.0045(10)
O3 0.0552(11) 0.0719(13) 0.0633(12) 0.0053(9) -0.0015(9) 0.0147(10)
O4 0.0474(9) 0.0449(9) 0.0382(8) 0.0007(7) 0.0008(7) -0.0015(7)
O5 0.0614(12) 0.0960(14) 0.0485(10) 0.0310(10) 0.0114(9) 0.0113(10)
O6 0.0571(11) 0.0867(14) 0.0409(9) -0.0056(9) 0.0065(8) 0.0044(10)
N1 0.0393(10) 0.0436(10) 0.0337(9) -0.0039(7) 0.0159(8) -0.0010(8)
N2 0.0608(13) 0.0396(11) 0.0388(11) -0.0003(8) -0.0021(10) -0.0066(10)
N3 0.0381(10) 0.0397(10) 0.0377(9) 0.0018(8) 0.0088(8) 0.0008(8)
N4 0.0393(11) 0.0801(15) 0.0372(11) 0.0091(11) 0.0143(9) 0.0121(11)
C1 0.0334(10) 0.0355(11) 0.0325(10) -0.0036(8) 0.0083(8) -0.0012(8)
C2 0.0346(11) 0.0378(11) 0.0350(11) -0.0047(8) 0.0089(9) -0.0027(9)
C3 0.0417(12) 0.0599(14) 0.0388(12) -0.0047(10) 0.0177(10) -0.0002(10)
C4 0.0566(14) 0.0566(14) 0.0310(11) -0.0009(10) 0.0153(10) -0.0057(11)
C5 0.0418(12) 0.0384(12) 0.0313(10) -0.0006(9) 0.0033(9) -0.0037(9)
C6 0.0346(11) 0.0386(12) 0.0383(11) -0.0048(9) 0.0075(9) -0.0018(9)
C7 0.0334(11) 0.0396(12) 0.0399(11) -0.0041(9) 0.0135(9) -0.0007(9)
C8 0.0458(13) 0.0732(17) 0.0395(12) -0.0058(11) 0.0207(10) 0.0004(12)
C9 0.104(2) 0.0524(15) 0.0456(14) -0.0058(11) 0.0361(15) 0.0068(14)
C10 0.096(2) 0.0638(17) 0.0412(13) 0.0080(11) 0.0355(14) 0.0257(15)
C11 0.0344(11) 0.0453(12) 0.0348(11) 0.0015(9) 0.0094(9) 0.0038(9)
C12 0.0322(10) 0.0445(12) 0.0386(11) 0.0003(9) 0.0115(9) 0.0058(9)
C13 0.0407(12) 0.0450(12) 0.0495(13) 0.0023(10) 0.0142(11) 0.0004(10)
C14 0.0417(12) 0.0542(14) 0.0455(13) 0.0139(11) 0.0178(10) 0.0086(11)
C15 0.0336(11) 0.0598(14) 0.0322(11) 0.0062(10) 0.0113(9) 0.0082(10)
C16 0.0363(11) 0.0513(13) 0.0383(11) -0.0019(10) 0.0104(9) 0.0016(10)
C17 0.0365(11) 0.0453(13) 0.0383(11) -0.0045(9) 0.0064(9) -0.0021(9)
C18 0.0525(14) 0.0434(13) 0.0490(13) 0.0042(10) 0.0048(11) -0.0069(11)
C19 0.0652(16) 0.0430(14) 0.0588(15) 0.0073(11) 0.0163(13) 0.0079(12)
C20 0.0678(17) 0.0596(16) 0.0620(16) 0.0170(13) 0.0285(14) 0.0008(13)

loop_
_atom_type_symbol
_atom_type_description
_atom_type_scat_dispersion_real
_atom_type_scat_dispersion_imag
_atom_type_scat_source
C C 0.0033 0.0016 'International Tables Vol C Tables 4.2.6.8 and 6.1.1.4'
H H 0.0000 0.0000 'International Tables Vol C Tables 4.2.6.8 and 6.1.1.4'
N N 0.0061 0.0033 'International Tables Vol C Tables 4.2.6.8 and 6.1.1.4'
O O 0.0106 0.0060 'International Tables Vol C Tables 4.2.6.8 and 6.1.1.4'
Cu Cu 0.3201 1.2651 'International Tables Vol C Tables 4.2.6.8 and 6.1.1.4'

loop_
_geom_angle_atom_site_label_1
_geom_angle_atom_site_label_2
_geom_angle_atom_site_label_3
_geom_angle
_geom_angle_site_symmetry_1
_geom_angle_site_symmetry_3
_geom_angle_publ_flag
O1 Cu1 O4 118.62(6) . . ?
O1 Cu1 N3 115.11(7) . . ?
O4 Cu1 N3 96.96(6) . . ?
O1 Cu1 N1 96.55(6) . . ?
O4 Cu1 N1 114.54(7) . . ?
N3 Cu1 N1 116.46(7) . . ?
C2 O1 Cu1 125.13(13) . . ?
C12 O4 Cu1 123.74(13) . . ?
C7 N1 C8 116.15(17) . . ?
C7 N1 Cu1 119.91(13) . . ?
C8 N1 Cu1 123.90(13) . . ?
O2 N2 O3 123.0(2) . . ?
O2 N2 C5 118.5(2) . . ?
O3 N2 C5 118.5(2) . . ?
C17 N3 C18 116.79(18) . . ?
C17 N3 Cu1 119.40(14) . . ?
C18 N3 Cu1 123.78(13) . . ?
O5 N4 O6 123.3(2) . . ?
O5 N4 C15 118.2(2) . . ?
O6 N4 C15 118.5(2) . . ?
C6 C1 C2 119.29(18) . . ?
C6 C1 C7 115.46(18) . . ?
C2 C1 C7 125.16(17) . . ?
O1 C2 C3 118.38(19) . . ?
O1 C2 C1 124.07(18) . . ?
C3 C2 C1 117.56(18) . . ?
C4 C3 C2 121.7(2) . . ?
C4 C3 H3 119.1 . . ?
C2 C3 H3 119.1 . . ?
C3 C4 C5 119.8(2) . . ?
C3 C4 H4 120.1 . . ?
C5 C4 H4 120.1 . . ?
C6 C5 C4 120.90(19) . . ?
C6 C5 N2 119.3(2) . . ?
C4 C5 N2 119.7(2) . . ?
C5 C6 C1 120.6(2) . . ?
C5 C6 H6 119.7 . . ?
C1 C6 H6 119.7 . . ?
N1 C7 C1 127.34(18) . . ?
N1 C7 H7 116.3 . . ?
C1 C7 H7 116.3 . . ?
N1 C8 C10 120.7(2) . . ?
N1 C8 C9 119.0(2) . . ?
C10 C8 C9 59.40(16) . . ?
N1 C8 H8 115.4 . . ?
C10 C8 H8 115.4 . . ?
C9 C8 H8 115.4 . . ?
C10 C9 C8 60.28(16) . . ?
C10 C9 H9A 117.7 . . ?
C8 C9 H9A 117.7 . . ?
C10 C9 H9B 117.7 . . ?
C8 C9 H9B 117.7 . . ?
H9A C9 H9B 114.9 . . ?
C9 C10 C8 60.32(16) . . ?
C9 C10 H10A 117.7 . . ?
C8 C10 H10A 117.7 . . ?
C9 C10 H10B 117.7 . . ?
C8 C10 H10B 117.7 . . ?
H10A C10 H10B 114.9 . . ?
C16 C11 C12 119.31(19) . . ?
C16 C11 C17 115.27(19) . . ?
C12 C11 C17 125.42(18) . . ?
O4 C12 C13 118.38(19) . . ?
O4 C12 C11 123.75(19) . . ?
C13 C12 C11 117.87(19) . . ?
C14 C13 C12 121.7(2) . . ?
C14 C13 H13 119.1 . . ?
C12 C13 H13 119.1 . . ?
C13 C14 C15 119.5(2) . . ?
C13 C14 H14 120.3 . . ?
C15 C14 H14 120.3 . . ?
C16 C15 C14 121.25(19) . . ?
C16 C15 N4 119.4(2) . . ?
C14 C15 N4 119.3(2) . . ?
C15 C16 C11 120.3(2) . . ?
C15 C16 H16 119.8 . . ?
C11 C16 H16 119.8 . . ?
N3 C17 C11 127.41(19) . . ?
N3 C17 H17 116.3 . . ?
C11 C17 H17 116.3 . . ?
N3 C18 C19 119.1(2) . . ?
N3 C18 C20 119.3(2) . . ?
C19 C18 C20 59.65(16) . . ?
N3 C18 H18 115.7 . . ?
C19 C18 H18 115.7 . . ?
C20 C18 H18 115.7 . . ?
C20 C19 C18 60.23(16) . . ?
C20 C19 H19A 117.7 . . ?
C18 C19 H19A 117.7 . . ?
C20 C19 H19B 117.7 . . ?
C18 C19 H19B 117.7 . . ?
H19A C19 H19B 114.9 . . ?
C19 C20 C18 60.12(16) . . ?
C19 C20 H20A 117.8 . . ?
C18 C20 H20A 117.8 . . ?
C19 C20 H20B 117.8 . . ?
C18 C20 H20B 117.8 . . ?
H20A C20 H20B 114.9 . . ?

loop_
_geom_bond_atom_site_label_1
_geom_bond_atom_site_label_2
_geom_bond_distance
_geom_bond_site_symmetry_2
_geom_bond_publ_flag
Cu1 O1 1.9038(14) . ?
Cu1 O4 1.9079(14) . ?
Cu1 N3 2.0104(17) . ?
Cu1 N1 2.0212(17) . ?
O1 C2 1.300(2) . ?
O2 N2 1.223(3) . ?
O3 N2 1.237(3) . ?
O4 C12 1.311(2) . ?
O5 N4 1.220(3) . ?
O6 N4 1.223(3) . ?
N1 C7 1.288(2) . ?
N1 C8 1.446(3) . ?
N2 C5 1.444(3) . ?
N3 C17 1.285(2) . ?
N3 C18 1.439(3) . ?
N4 C15 1.463(2) . ?
C1 C6 1.398(3) . ?
C1 C2 1.425(3) . ?
C1 C7 1.439(3) . ?
C2 C3 1.413(3) . ?
C3 C4 1.365(3) . ?
C3 H3 0.9300 . ?
C4 C5 1.382(3) . ?
C4 H4 0.9300 . ?
C5 C6 1.370(3) . ?
C6 H6 0.9300 . ?
C7 H7 0.9300 . ?
C8 C10 1.476(3) . ?
C8 C9 1.477(3) . ?
C8 H8 0.9800 . ?
C9 C10 1.463(3) . ?
C9 H9A 0.9700 . ?
C9 H9B 0.9700 . ?
C10 H10A 0.9700 . ?
C10 H10B 0.9700 . ?
C11 C16 1.403(3) . ?
C11 C12 1.420(3) . ?
C11 C17 1.449(3) . ?
C12 C13 1.409(3) . ?
C13 C14 1.365(3) . ?
C13 H13 0.9300 . ?
C14 C15 1.385(3) . ?
C14 H14 0.9300 . ?
C15 C16 1.365(3) . ?
C16 H16 0.9300 . ?
C17 H17 0.9300 . ?
C18 C19 1.485(3) . ?
C18 C20 1.486(3) . ?
C18 H18 0.9800 . ?
C19 C20 1.478(4) . ?
C19 H19A 0.9700 . ?
C19 H19B 0.9700 . ?
C20 H20A 0.9700 . ?
C20 H20B 0.9700 . ?
